data_7129183
loop_
_publ_author_name
'Dong, Jinhuan'
'Feng, Wanzhong'
'Wang, Lei'
'Li, Mei'
'Chen, Zhe'
'Xu, Xianxiu'

_publ_section_title
;
 Cu/Base Co-catalyzed [3 + 3] Cycloaddition for the Synthesis of Highly
 Functionalized 4-Fluoropyridines
;
_journal_name_full 'Chemical Communications'
_journal_paper_doi 10.1039/D1CC05412K
_journal_year 2021
_chemical_absolute_configuration ad
_chemical_formula_moiety 'C20 H16 F N O4 S'
_chemical_formula_sum 'C20 H16 F N O4 S'
_chemical_formula_weight 385.40
_space_group_crystal_system monoclinic
_space_group_IT_number 4
_space_group_name_Hall 'P 2yb'
_space_group_name_H-M_alt 'P 1 21 1'
_atom_sites_solution_hydrogens geom
_atom_sites_solution_primary direct
_atom_sites_solution_secondary difmap
_audit_creation_date 2020-11-25
_audit_creation_method
;
  Olex2 1.2
  (compiled Apr 23 2013 17:54:37, GUI svn.r4466)
;
_audit_update_record
;
2021-04-11 deposited with the CCDC.	2021-11-01 downloaded from the CCDC.
;
_cell_angle_alpha 90.00
_cell_angle_beta 92.620(3)
_cell_angle_gamma 90.00
_cell_formula_units_Z 2
_cell_length_a 6.0579(2)
_cell_length_b 15.5439(5)
_cell_length_c 9.8183(3)
_cell_measurement_reflns_used 2208
_cell_measurement_temperature 293(2)
_cell_measurement_theta_max 70.6650
_cell_measurement_theta_min 10.1960
_cell_volume 923.56(5)
_computing_cell_refinement 'CrysAlisPro 1.171.40.84a (Rigaku OD, 2020)'
_computing_data_collection 'CrysAlisPro 1.171.40.84a (Rigaku OD, 2020)'
_computing_data_reduction 'CrysAlisPro 1.171.40.84a (Rigaku OD, 2020)'
_computing_molecular_graphics
;
O. V. Dolomanov, L. J. Bourhis, R. J. Gildea, J. A. K. Howard and H. Puschmann,
OLEX2: a complete structure solution, refinement and analysis program.
J. Appl. Cryst. (2009). 42, 339-341.
;
_computing_publication_material
;
O. V. Dolomanov, L. J. Bourhis, R. J. Gildea, J. A. K. Howard and H. Puschmann,
OLEX2: a complete structure solution, refinement and analysis program.
J. Appl. Cryst. (2009). 42, 339-341.
;
_computing_structure_refinement
;
XL, G.M. Sheldrick, Acta Cryst.
(2008). A64, 112-122
;
_computing_structure_solution
;
XS, G.M. Sheldrick, Acta Cryst.
(2008). A64, 112-122
;
_diffrn_ambient_temperature 293(2)
_diffrn_detector 'CCD plate'
_diffrn_detector_area_resol_mean 16.0793
_diffrn_detector_type Eos
_diffrn_measured_fraction_theta_full 0.9930
_diffrn_measured_fraction_theta_max 0.7265
_diffrn_measurement_details
;
List of Runs (angles in degrees, time in seconds):

  # Type    Start    End  Width  t~exp~   \w     \q     \k     \f   Frames
#--------------------------------------------------------------------------
  1  \w     -2.00  24.00   1.00    1.00    --    0.00  81.00 117.00   26
  2  \w    -16.00  67.00   1.00    1.00    --   54.00 -81.00  -5.00   83
  3  \w    139.00 164.00   1.00    1.00    --  108.00  81.00 117.00   25
  4  \w    107.00 134.00   1.00    1.00    --  108.00 -81.00  -5.00   27
  5  \w     43.00  80.00   1.00    1.00    --  108.00 -81.00  -5.00   37
  6  \w    -21.00  29.00   1.00    1.00    --    0.00 -81.00  -5.00   50
  7  \w    -17.00  32.00   1.00    1.00    --    0.00  77.00-150.00   49
  8  \w     31.00  56.00   1.00    1.00    --   54.00  37.00 -60.00   25
  9  \w     38.00  64.00   1.00    1.00    --   54.00-125.00 -30.00   26
 10  \w      9.00  75.00   1.00    1.00    --   54.00 -37.00   0.00   66
 11  \w     91.00 120.00   1.00    1.00    --   54.00  37.00 -60.00   29
 12  \w    -17.00  76.00   1.00    1.00    --   54.00 -37.00 120.00   93
 13  \w     37.00  65.00   1.00    1.00    --  108.00-111.00 -60.00   28
 14  \w     37.00 109.00   1.00    1.00    --  108.00-111.00-180.00   72
 15  \w    116.00 160.00   1.00    1.00    --  108.00 111.00 -60.00   44
 16  \w     38.00 107.00   1.00    1.00    --  108.00-111.00 -30.00   69
 17  \w     54.00  99.00   1.00    1.00    --  108.00 -91.00  60.00   45
 18  \w     36.00  91.00   1.00    1.00    --  108.00 -91.00-120.00   55
 19  \w     87.00 171.00   1.00    1.00    --  108.00  37.00 150.00   84
 20  \w    104.00 134.00   1.00    1.00    --  108.00 111.00  30.00   30
;
_diffrn_measurement_device 'four-circle diffractometer'
_diffrn_measurement_device_type 'SuperNova, Dual, Cu at home/near, Eos'
_diffrn_measurement_method '\w scans'
_diffrn_orient_matrix_type 'CrysAlisPro convention (1999,Acta A55,543-557)'
_diffrn_orient_matrix_UB_11 0.2108177000
_diffrn_orient_matrix_UB_12 -0.0484971000
_diffrn_orient_matrix_UB_13 -0.0369432000
_diffrn_orient_matrix_UB_21 -0.1426630000
_diffrn_orient_matrix_UB_22 -0.0701808000
_diffrn_orient_matrix_UB_23 -0.0714556000
_diffrn_orient_matrix_UB_31 0.0041088000
_diffrn_orient_matrix_UB_32 0.0504523000
_diffrn_orient_matrix_UB_33 -0.1349070000
_diffrn_radiation_monochromator mirror
_diffrn_radiation_probe x-ray
_diffrn_radiation_type 'Cu K\a'
_diffrn_radiation_wavelength 1.54184
_diffrn_reflns_av_R_equivalents 0.0185
_diffrn_reflns_av_unetI/netI 0.0263
_diffrn_reflns_limit_h_max 7
_diffrn_reflns_limit_h_min -7
_diffrn_reflns_limit_k_max 18
_diffrn_reflns_limit_k_min -13
_diffrn_reflns_limit_l_max 8
_diffrn_reflns_limit_l_min -11
_diffrn_reflns_number 3793
_diffrn_reflns_theta_full 70.35
_diffrn_reflns_theta_max 70.36
_diffrn_reflns_theta_min 5.33
_diffrn_source 'micro-focus sealed X-ray tube'
_diffrn_source_type 'SuperNova (Cu) X-ray Source'
_exptl_absorpt_coefficient_mu 1.877
_exptl_absorpt_correction_T_max 1.00000
_exptl_absorpt_correction_T_min 0.79971
_exptl_absorpt_correction_type multi-scan
_exptl_absorpt_process_details
;
CrysAlisPro 1.171.40.84a (Rigaku Oxford Diffraction, 2020)
Empirical absorption correction using spherical harmonics,
implemented in SCALE3 ABSPACK scaling algorithm.
;
_exptl_crystal_colour colourless
_exptl_crystal_density_diffrn 1.386
_exptl_crystal_density_method 'not measured'
_exptl_crystal_description block
_exptl_crystal_F_000 400
_exptl_crystal_size_max 0.26
_exptl_crystal_size_mid 0.20
_exptl_crystal_size_min 0.09
_refine_diff_density_max 0.148
_refine_diff_density_min -0.245
_refine_diff_density_rms 0.044
_refine_ls_abs_structure_details 'Flack H D (1983), Acta Cryst. A39, 876-881'
_refine_ls_abs_structure_Flack 0.029(18)
_refine_ls_extinction_method none
_refine_ls_goodness_of_fit_ref 1.065
_refine_ls_hydrogen_treatment mixed
_refine_ls_matrix_type full
_refine_ls_number_parameters 244
_refine_ls_number_reflns 2576
_refine_ls_number_restraints 1
_refine_ls_restrained_S_all 1.065
_refine_ls_R_factor_all 0.0365
_refine_ls_R_factor_gt 0.0350
_refine_ls_shift/su_max 0.000
_refine_ls_shift/su_mean 0.000
_refine_ls_structure_factor_coef Fsqd
_refine_ls_weighting_details 'calc w=1/[\s^2^(Fo^2^)+(0.0601P)^2^+0.0140P] where P=(Fo^2^+2Fc^2^)/3'
_refine_ls_weighting_scheme calc
_refine_ls_wR_factor_gt 0.0918
_refine_ls_wR_factor_ref 0.0935
_reflns_number_gt 2476
_reflns_number_total 2576
_reflns_threshold_expression >2sigma(I)
_cod_data_source_file d1cc05412k2.cif
_cod_data_source_block exp_18
_cod_database_code 7129183
_diffrn_oxdiff_digest_frames
;
015f691d374eb623ece29f956535fcd821000286224
;
_reflns_odcompleteness_completeness 99.30
_reflns_odcompleteness_iscentric 1
_reflns_odcompleteness_theta 66.97
_olex2_refinement_description
;
1. Fixed Uiso
 At 1.2 times of:
  All C(H) groups
 At 1.5 times of:
  All C(H,H,H) groups
2.a Me refined with riding coordinates:
 C13(H13A,H13B,H13C), C20(H20A,H20B,H20C)
2.b Aromatic/amide H refined with riding coordinates:
 C1(H1), C2(H2), C3(H3), C4(H4), C5(H5), C9(H9), C15(H15), C16(H16), C18(H18),
 C19(H19)
;
_oxdiff_exptl_absorpt_empirical_details
;
Empirical correction (ABSPACK) includes:
- Absorption correction using spherical harmonics
- Frame scaling
;
_oxdiff_exptl_absorpt_empirical_full_max 1.275
_oxdiff_exptl_absorpt_empirical_full_min 0.814

loop_
_space_group_symop_id
_space_group_symop_operation_xyz
1 'x, y, z'
2 '-x, y+1/2, -z'

loop_
_atom_site_label
_atom_site_type_symbol
_atom_site_fract_x
_atom_site_fract_y
_atom_site_fract_z
_atom_site_U_iso_or_equiv
_atom_site_adp_type
_atom_site_occupancy
_atom_site_symmetry_multiplicity
_atom_site_calc_flag
_atom_site_refinement_flags
_atom_site_disorder_assembly
_atom_site_disorder_group
C1 C -0.1730(4) 0.8441(2) -0.3403(3) 0.0591(7) Uani 1 1 d . . .
H1 H -0.2743 0.8680 -0.2828 0.071 Uiso 1 1 calc R . .
C2 C -0.2270(6) 0.8355(3) -0.4779(3) 0.0751(10) Uani 1 1 d . . .
H2 H -0.3652 0.8530 -0.5127 0.090 Uiso 1 1 calc R . .
C3 C -0.0750(6) 0.8009(3) -0.5640(3) 0.0789(11) Uani 1 1 d . . .
H3 H -0.1104 0.7955 -0.6568 0.095 Uiso 1 1 calc R . .
C4 C 0.1260(7) 0.7747(2) -0.5123(3) 0.0755(10) Uani 1 1 d . . .
H4 H 0.2270 0.7512 -0.5704 0.091 Uiso 1 1 calc R . .
C5 C 0.1829(5) 0.7824(2) -0.3751(3) 0.0597(7) Uani 1 1 d . . .
H5 H 0.3211 0.7646 -0.3410 0.072 Uiso 1 1 calc R . .
C6 C 0.0310(4) 0.81732(18) -0.2879(2) 0.0470(6) Uani 1 1 d . . .
C7 C 0.0931(4) 0.83184(17) -0.1417(2) 0.0421(5) Uani 1 1 d . . .
C8 C -0.0108(4) 0.79497(18) -0.0322(2) 0.0444(5) Uani 1 1 d . . .
C9 C 0.1876(5) 0.8726(2) 0.1274(3) 0.0555(7) Uani 1 1 d . . .
H9 H 0.2136 0.8883 0.2181 0.067 Uiso 1 1 calc R . .
C10 C 0.3164(4) 0.91042(18) 0.0303(3) 0.0468(5) Uani 1 1 d . . .
C11 C 0.2612(4) 0.88879(17) -0.1036(2) 0.0457(6) Uani 1 1 d . . .
C12 C 0.5059(4) 0.9678(2) 0.0693(3) 0.0590(7) Uani 1 1 d . . .
C13 C 0.6932(7) 1.0410(4) 0.2485(5) 0.1015(15) Uani 1 1 d . . .
H13A H 0.8315 1.0200 0.2180 0.152 Uiso 1 1 calc R . .
H13B H 0.6985 1.0432 0.3463 0.152 Uiso 1 1 calc R . .
H13C H 0.6664 1.0977 0.2125 0.152 Uiso 1 1 calc R . .
C14 C -0.2118(4) 0.65886(16) 0.1016(3) 0.0451(6) Uani 1 1 d . . .
C15 C -0.0316(4) 0.60946(18) 0.1448(3) 0.0526(6) Uani 1 1 d . . .
H15 H 0.0867 0.6022 0.0888 0.063 Uiso 1 1 calc R . .
C16 C -0.0291(5) 0.5712(2) 0.2712(3) 0.0626(8) Uani 1 1 d . . .
H16 H 0.0925 0.5386 0.3008 0.075 Uiso 1 1 calc R . .
C17 C -0.2051(6) 0.5807(2) 0.3550(3) 0.0616(7) Uani 1 1 d . . .
C18 C -0.3857(5) 0.6288(2) 0.3079(3) 0.0622(8) Uani 1 1 d . . .
H18 H -0.5062 0.6345 0.3625 0.075 Uiso 1 1 calc R . .
C19 C -0.3910(4) 0.6683(2) 0.1821(3) 0.0545(7) Uani 1 1 d . . .
H19 H -0.5129 0.7007 0.1521 0.065 Uiso 1 1 calc R . .
C20 C -0.2024(8) 0.5389(4) 0.4939(4) 0.0951(13) Uani 1 1 d . . .
H20A H -0.0846 0.4976 0.5013 0.143 Uiso 1 1 calc R . .
H20B H -0.3408 0.5104 0.5056 0.143 Uiso 1 1 calc R . .
H20C H -0.1800 0.5821 0.5630 0.143 Uiso 1 1 calc R . .
F1 F 0.3753(2) 0.92314(12) -0.20305(15) 0.0571(4) Uani 1 1 d . . .
N1 N 0.0279(4) 0.81498(17) 0.0980(2) 0.0548(6) Uani 1 1 d . . .
O1 O -0.4256(3) 0.74655(15) -0.0887(2) 0.0659(6) Uani 1 1 d . . .
O2 O -0.1231(4) 0.65111(15) -0.1561(2) 0.0644(5) Uani 1 1 d . . .
O3 O 0.5158(4) 0.98371(18) 0.2008(2) 0.0795(7) Uani 1 1 d . . .
O4 O 0.6352(5) 0.9940(2) -0.0085(3) 0.1084(12) Uani 1 1 d . . .
S1 S -0.21092(9) 0.70934(4) -0.05917(6) 0.04718(16) Uani 1 1 d . . .

loop_
_atom_site_aniso_label
_atom_site_aniso_U_11
_atom_site_aniso_U_22
_atom_site_aniso_U_33
_atom_site_aniso_U_23
_atom_site_aniso_U_13
_atom_site_aniso_U_12
C1 0.0484(13) 0.082(2) 0.0472(14) 0.0072(14) 0.0041(10) -0.0023(14)
C2 0.0672(17) 0.104(3) 0.0529(16) 0.0168(18) -0.0081(13) -0.022(2)
C3 0.103(3) 0.094(3) 0.0395(14) -0.0046(17) 0.0059(15) -0.046(2)
C4 0.096(3) 0.076(2) 0.0568(16) -0.0148(16) 0.0284(18) -0.012(2)
C5 0.0648(17) 0.0606(19) 0.0551(15) -0.0059(14) 0.0190(12) 0.0029(14)
C6 0.0500(13) 0.0495(14) 0.0421(12) 0.0023(11) 0.0100(9) -0.0009(11)
C7 0.0393(10) 0.0458(13) 0.0419(12) 0.0038(11) 0.0076(8) 0.0054(10)
C8 0.0417(11) 0.0468(13) 0.0450(12) -0.0008(11) 0.0059(9) -0.0017(11)
C9 0.0666(17) 0.0566(17) 0.0433(13) -0.0027(12) 0.0041(11) -0.0148(14)
C10 0.0466(12) 0.0456(13) 0.0481(12) 0.0030(12) 0.0029(9) -0.0021(11)
C11 0.0411(11) 0.0493(14) 0.0477(12) 0.0113(12) 0.0118(9) 0.0046(11)
C12 0.0531(14) 0.0535(16) 0.0697(17) 0.0080(15) -0.0028(12) -0.0083(14)
C13 0.088(3) 0.118(4) 0.097(3) -0.023(3) -0.012(2) -0.045(3)
C14 0.0412(12) 0.0416(14) 0.0528(13) 0.0035(11) 0.0058(10) -0.0042(10)
C15 0.0447(12) 0.0478(15) 0.0657(16) 0.0026(14) 0.0075(11) 0.0021(12)
C16 0.0565(16) 0.0531(18) 0.078(2) 0.0081(15) -0.0038(14) 0.0017(13)
C17 0.0760(19) 0.0521(17) 0.0569(16) 0.0035(14) 0.0056(13) -0.0096(15)
C18 0.0618(16) 0.0619(19) 0.0644(17) -0.0039(15) 0.0208(13) -0.0066(15)
C19 0.0436(13) 0.0562(16) 0.0645(16) 0.0029(13) 0.0095(11) 0.0041(12)
C20 0.114(3) 0.101(3) 0.071(2) 0.019(2) 0.005(2) -0.005(3)
F1 0.0538(8) 0.0659(10) 0.0530(8) 0.0123(8) 0.0166(6) -0.0068(8)
N1 0.0644(13) 0.0588(15) 0.0418(11) -0.0023(11) 0.0101(9) -0.0173(12)
O1 0.0474(9) 0.0684(13) 0.0809(13) 0.0156(11) -0.0084(9) 0.0017(10)
O2 0.0781(13) 0.0597(13) 0.0558(11) -0.0129(10) 0.0056(9) -0.0029(11)
O3 0.0745(14) 0.0913(18) 0.0729(14) -0.0200(13) 0.0037(11) -0.0339(14)
O4 0.0940(18) 0.152(3) 0.0796(16) 0.0137(18) 0.0084(13) -0.073(2)
S1 0.0435(3) 0.0478(3) 0.0500(3) 0.0004(3) 0.0004(2) -0.0025(3)

loop_
_atom_type_symbol
_atom_type_description
_atom_type_scat_dispersion_real
_atom_type_scat_dispersion_imag
_atom_type_scat_source
C C 0.0181 0.0091 'International Tables Vol C Tables 4.2.6.8 and 6.1.1.4'
H H 0.0000 0.0000 'International Tables Vol C Tables 4.2.6.8 and 6.1.1.4'
N N 0.0311 0.0180 'International Tables Vol C Tables 4.2.6.8 and 6.1.1.4'
O O 0.0492 0.0322 'International Tables Vol C Tables 4.2.6.8 and 6.1.1.4'
S S 0.3331 0.5567 'International Tables Vol C Tables 4.2.6.8 and 6.1.1.4'
F F 0.0727 0.0534 'International Tables Vol C Tables 4.2.6.8 and 6.1.1.4'

loop_
_geom_angle_atom_site_label_1
_geom_angle_atom_site_label_2
_geom_angle_atom_site_label_3
_geom_angle
_geom_angle_site_symmetry_1
_geom_angle_site_symmetry_3
_geom_angle_publ_flag
C2 C1 H1 119.9 . . ?
C6 C1 H1 119.9 . . ?
C6 C1 C2 120.2(3) . . ?
C1 C2 H2 120.0 . . ?
C1 C2 C3 119.9(3) . . ?
C3 C2 H2 120.0 . . ?
C2 C3 H3 120.1 . . ?
C4 C3 C2 119.8(3) . . ?
C4 C3 H3 120.1 . . ?
C3 C4 H4 119.4 . . ?
C3 C4 C5 121.1(3) . . ?
C5 C4 H4 119.4 . . ?
C4 C5 H5 120.3 . . ?
C4 C5 C6 119.4(3) . . ?
C6 C5 H5 120.3 . . ?
C1 C6 C5 119.5(3) . . ?
C1 C6 C7 119.8(2) . . ?
C5 C6 C7 120.5(2) . . ?
C8 C7 C6 125.5(2) . . ?
C11 C7 C6 120.5(2) . . ?
C11 C7 C8 114.0(2) . . ?
C7 C8 S1 120.80(19) . . ?
N1 C8 C7 125.5(2) . . ?
N1 C8 S1 113.66(18) . . ?
C10 C9 H9 118.1 . . ?
N1 C9 H9 118.1 . . ?
N1 C9 C10 123.9(2) . . ?
C9 C10 C12 121.8(2) . . ?
C11 C10 C9 115.5(2) . . ?
C11 C10 C12 122.7(2) . . ?
C10 C11 C7 123.6(2) . . ?
F1 C11 C7 117.2(2) . . ?
F1 C11 C10 119.2(2) . . ?
O3 C12 C10 111.4(2) . . ?
O4 C12 C10 124.2(3) . . ?
O4 C12 O3 124.4(3) . . ?
H13A C13 H13B 109.5 . . ?
H13A C13 H13C 109.5 . . ?
H13B C13 H13C 109.5 . . ?
O3 C13 H13A 109.5 . . ?
O3 C13 H13B 109.5 . . ?
O3 C13 H13C 109.5 . . ?
C15 C14 S1 119.10(18) . . ?
C19 C14 C15 120.9(2) . . ?
C19 C14 S1 120.0(2) . . ?
C14 C15 H15 120.3 . . ?
C16 C15 C14 119.4(2) . . ?
C16 C15 H15 120.3 . . ?
C15 C16 H16 119.5 . . ?
C15 C16 C17 120.9(3) . . ?
C17 C16 H16 119.5 . . ?
C16 C17 C18 118.4(3) . . ?
C16 C17 C20 121.0(3) . . ?
C18 C17 C20 120.6(3) . . ?
C17 C18 H18 119.2 . . ?
C19 C18 C17 121.7(3) . . ?
C19 C18 H18 119.2 . . ?
C14 C19 H19 120.7 . . ?
C18 C19 C14 118.6(3) . . ?
C18 C19 H19 120.7 . . ?
C17 C20 H20A 109.5 . . ?
C17 C20 H20B 109.5 . . ?
C17 C20 H20C 109.5 . . ?
H20A C20 H20B 109.5 . . ?
H20A C20 H20C 109.5 . . ?
H20B C20 H20C 109.5 . . ?
C8 N1 C9 117.3(2) . . ?
C12 O3 C13 115.5(3) . . ?
C14 S1 C8 103.01(11) . . ?
O1 S1 C8 109.04(13) . . ?
O1 S1 C14 108.64(12) . . ?
O2 S1 C8 107.15(12) . . ?
O2 S1 C14 109.27(13) . . ?
O2 S1 O1 118.60(14) . . ?

loop_
_geom_bond_atom_site_label_1
_geom_bond_atom_site_label_2
_geom_bond_distance
_geom_bond_site_symmetry_2
_geom_bond_publ_flag
C1 H1 0.9300 . ?
C1 C2 1.381(4) . ?
C1 C6 1.381(4) . ?
C2 H2 0.9300 . ?
C2 C3 1.388(6) . ?
C3 H3 0.9300 . ?
C3 C4 1.360(5) . ?
C4 H4 0.9300 . ?
C4 C5 1.381(5) . ?
C5 H5 0.9300 . ?
C5 C6 1.394(3) . ?
C6 C7 1.485(3) . ?
C7 C8 1.394(3) . ?
C7 C11 1.388(3) . ?
C8 N1 1.326(3) . ?
C8 S1 1.811(3) . ?
C9 H9 0.9300 . ?
C9 C10 1.390(4) . ?
C9 N1 1.340(4) . ?
C10 C11 1.383(4) . ?
C10 C12 1.490(4) . ?
C11 F1 1.334(3) . ?
C12 O3 1.313(4) . ?
C12 O4 1.191(4) . ?
C13 H13A 0.9600 . ?
C13 H13B 0.9600 . ?
C13 H13C 0.9600 . ?
C13 O3 1.456(4) . ?
C14 C15 1.385(4) . ?
C14 C19 1.379(3) . ?
C14 S1 1.763(3) . ?
C15 H15 0.9300 . ?
C15 C16 1.375(4) . ?
C16 H16 0.9300 . ?
C16 C17 1.384(4) . ?
C17 C18 1.386(5) . ?
C17 C20 1.510(5) . ?
C18 H18 0.9300 . ?
C18 C19 1.379(4) . ?
C19 H19 0.9300 . ?
C20 H20A 0.9600 . ?
C20 H20B 0.9600 . ?
C20 H20C 0.9600 . ?
O1 S1 1.441(2) . ?
O2 S1 1.434(2) . ?

loop_
_geom_torsion_atom_site_label_1
_geom_torsion_atom_site_label_2
_geom_torsion_atom_site_label_3
_geom_torsion_atom_site_label_4
_geom_torsion
_geom_torsion_site_symmetry_1
_geom_torsion_site_symmetry_2
_geom_torsion_site_symmetry_3
_geom_torsion_site_symmetry_4
_geom_torsion_publ_flag
C1 C2 C3 C4 0.6(6) . . . . ?
C1 C6 C7 C8 64.4(4) . . . . ?
C1 C6 C7 C11 -112.7(3) . . . . ?
C2 C1 C6 C5 0.7(5) . . . . ?
C2 C1 C6 C7 176.1(3) . . . . ?
C2 C3 C4 C5 -0.4(6) . . . . ?
C3 C4 C5 C6 0.3(5) . . . . ?
C4 C5 C6 C1 -0.5(5) . . . . ?
C4 C5 C6 C7 -175.9(3) . . . . ?
C5 C6 C7 C8 -120.2(3) . . . . ?
C5 C6 C7 C11 62.7(4) . . . . ?
C6 C1 C2 C3 -0.8(5) . . . . ?
C6 C7 C8 N1 -172.1(3) . . . . ?
C6 C7 C8 S1 10.3(4) . . . . ?
C6 C7 C11 C10 174.9(2) . . . . ?
C6 C7 C11 F1 -5.9(3) . . . . ?
C7 C8 N1 C9 -3.3(4) . . . . ?
C7 C8 S1 C14 158.4(2) . . . . ?
C7 C8 S1 O1 -86.3(2) . . . . ?
C7 C8 S1 O2 43.2(2) . . . . ?
C8 C7 C11 C10 -2.6(4) . . . . ?
C8 C7 C11 F1 176.7(2) . . . . ?
C9 C10 C11 C7 -1.5(4) . . . . ?
C9 C10 C11 F1 179.2(2) . . . . ?
C9 C10 C12 O3 -6.7(4) . . . . ?
C9 C10 C12 O4 171.5(4) . . . . ?
C10 C9 N1 C8 -1.6(5) . . . . ?
C10 C12 O3 C13 -178.6(3) . . . . ?
C11 C7 C8 N1 5.2(4) . . . . ?
C11 C7 C8 S1 -172.39(19) . . . . ?
C11 C10 C12 O3 175.5(3) . . . . ?
C11 C10 C12 O4 -6.3(5) . . . . ?
C12 C10 C11 C7 176.4(2) . . . . ?
C12 C10 C11 F1 -2.9(4) . . . . ?
C14 C15 C16 C17 0.8(5) . . . . ?
C15 C14 C19 C18 1.2(4) . . . . ?
C15 C14 S1 C8 -72.2(2) . . . . ?
C15 C14 S1 O1 172.2(2) . . . . ?
C15 C14 S1 O2 41.4(3) . . . . ?
C15 C16 C17 C18 0.7(5) . . . . ?
C15 C16 C17 C20 -179.9(3) . . . . ?
C16 C17 C18 C19 -1.3(5) . . . . ?
C17 C18 C19 C14 0.4(5) . . . . ?
C19 C14 C15 C16 -1.8(4) . . . . ?
C19 C14 S1 C8 108.3(2) . . . . ?
C19 C14 S1 O1 -7.3(3) . . . . ?
C19 C14 S1 O2 -138.1(2) . . . . ?
C20 C17 C18 C19 179.3(4) . . . . ?
N1 C8 S1 C14 -19.5(2) . . . . ?
N1 C8 S1 O1 95.8(2) . . . . ?
N1 C8 S1 O2 -134.7(2) . . . . ?
N1 C9 C10 C11 3.9(4) . . . . ?
N1 C9 C10 C12 -174.1(3) . . . . ?
O4 C12 O3 C13 3.2(6) . . . . ?
S1 C8 N1 C9 174.5(2) . . . . ?
S1 C14 C15 C16 178.8(2) . . . . ?
S1 C14 C19 C18 -179.3(2) . . . . ?
